data_2013382
loop_
_publ_author_name
'Poto\<c\<n\'ak, Ivan'
'Bur\<c\'ak, Milan'
'Wagner, Christoph'
'J\"ager, Lothar'

_publ_section_title
;Low-dimensional compounds containing cyano groups. VII.
 (Dicyanamido-\k<i>N</i>^1^)bis(1,10-phenanthroline-\k^2^<i>N</i>,<i>N</i>')copper(II)
 trifluoromethanesulfonate
;
_journal_issue 6
_journal_name_full 'Acta Crystallographica Section C'
_journal_page_first m252
_journal_page_last m254
_journal_paper_doi 10.1107/S0108270103010187
_journal_volume 59
_journal_year 2003
_chemical_formula_iupac '[Cu (C2 N3) (C12 H8 N2)2] (C F3 S O3)'
_chemical_formula_moiety 'C26 H16 N7 Cu 1+, C F3 S O3 1-'
_chemical_formula_sum 'C27 H16 Cu F3 N7 O3 S'
_chemical_formula_weight 639.07
_chemical_name_systematic
;
Bis(1,10-phenanthroline)(dicyanamido)copper(II) trifluoromethanesulfonate
;
_space_group_IT_number 2
_symmetry_cell_setting triclinic
_symmetry_space_group_name_Hall '-P 1'
_symmetry_space_group_name_H-M 'P -1'
_atom_sites_solution_hydrogens geom
_atom_sites_solution_primary direct
_atom_sites_solution_secondary difmap
_audit_creation_method SHELXL-97
_cell_angle_alpha 79.05(3)
_cell_angle_beta 87.01(3)
_cell_angle_gamma 79.64(3)
_cell_formula_units_Z 2
_cell_length_a 8.6026(19)
_cell_length_b 9.957(2)
_cell_length_c 15.664(4)
_cell_measurement_reflns_used 8000
_cell_measurement_temperature 220.0(10)
_cell_measurement_theta_max 26.05
_cell_measurement_theta_min 1.65
_cell_volume 1295.6(5)
_computing_cell_refinement 'IPDS CELL (Stoe & Cie, 1999)'
_computing_data_collection 'IPDS EXPOSE (Stoe & Cie, 1999)'
_computing_data_reduction 'IPDS INTEGRATE (Stoe & Cie, 1999)'
_computing_molecular_graphics 'DIAMOND (Brandenburg, 2000)'
_computing_publication_material SHELXL97
_computing_structure_refinement 'SHELXL97 (Sheldrick, 1997)'
_computing_structure_solution 'SIR97 (Altomare et al., 1998)'
_diffrn_ambient_temperature 220.0(10)
_diffrn_measured_fraction_theta_full 0.917
_diffrn_measured_fraction_theta_max 0.917
_diffrn_measurement_device_type 'IPDS Stoe'
_diffrn_measurement_method '\f scan'
_diffrn_radiation_monochromator graphite
_diffrn_radiation_source 'fine-focus sealed tube'
_diffrn_radiation_type MoK\a
_diffrn_radiation_wavelength 0.71069
_diffrn_reflns_av_R_equivalents 0.0372
_diffrn_reflns_av_sigmaI/netI 0.0389
_diffrn_reflns_limit_h_max 10
_diffrn_reflns_limit_h_min -10
_diffrn_reflns_limit_k_max 12
_diffrn_reflns_limit_k_min -12
_diffrn_reflns_limit_l_max 19
_diffrn_reflns_limit_l_min -19
_diffrn_reflns_number 10138
_diffrn_reflns_theta_full 26.00
_diffrn_reflns_theta_max 26.00
_diffrn_reflns_theta_min 2.28
_exptl_absorpt_coefficient_mu 0.991
_exptl_absorpt_correction_T_max 0.9125
_exptl_absorpt_correction_T_min 0.7930
_exptl_absorpt_correction_type numerical
_exptl_absorpt_process_details 'IPDS FACE (Stoe & Cie, 1999)'
_exptl_crystal_colour green
_exptl_crystal_density_diffrn 1.638
_exptl_crystal_density_method 'not measured'
_exptl_crystal_description prism
_exptl_crystal_F_000 646
_exptl_crystal_size_max 0.330
_exptl_crystal_size_mid 0.120
_exptl_crystal_size_min 0.105
_refine_diff_density_max 0.453
_refine_diff_density_min -0.395
_refine_ls_extinction_method none
_refine_ls_goodness_of_fit_ref 1.057
_refine_ls_hydrogen_treatment constr
_refine_ls_matrix_type full
_refine_ls_number_parameters 379
_refine_ls_number_reflns 4678
_refine_ls_number_restraints 0
_refine_ls_restrained_S_all 1.057
_refine_ls_R_factor_all 0.0470
_refine_ls_R_factor_gt 0.0354
_refine_ls_shift/su_max 0.001
_refine_ls_shift/su_mean 0.000
_refine_ls_structure_factor_coef Fsqd
_refine_ls_weighting_details 'calc w=1/[\s^2^(Fo^2^)+(0.0547P)^2^+0.6424P] where P=(Fo^2^+2Fc^2^)/3'
_refine_ls_weighting_scheme calc
_refine_ls_wR_factor_gt 0.0917
_refine_ls_wR_factor_ref 0.0999
_reflns_number_gt 3840
_reflns_number_total 4678
_reflns_threshold_expression I>2\s(I)
_cod_data_source_file tr1060.cif
_cod_data_source_block V
_cod_depositor_comments
;
The following automatic conversions were performed:
'_symmetry_cell_setting' value 'Triclinic' changed to 'triclinic'
according to '/home/saulius/struct/CIF-dictionaries/cif_core.dic'
dictionary named 'cif_core.dic' version 2.4.1 from 2010-06-29.

Automatic conversion script
Id: cif_fix_enum 1527 2010-12-29 10:47:43Z saulius 

The following automatic conversions were performed:

'_symmetry_cell_setting' value 'Triclinic' changed to 'triclinic'
according to /home/saulius/struct/CIF-dictionaries/cif_core.dic
dictionary named 'cif_core.dic' version 2.4.1 from 2010-06-29.

Automatic conversion script
Id: cif_fix_values 1715 2011-07-08 13:25:40Z adriana 
;
_cod_database_code 2013382
_cod_database_fobs_code 2013382

loop_
_symmetry_equiv_pos_as_xyz
'x, y, z'
'-x, -y, -z'

loop_
_atom_site_label
_atom_site_fract_x
_atom_site_fract_y
_atom_site_fract_z
_atom_site_U_iso_or_equiv
_atom_site_adp_type
_atom_site_calc_flag
_atom_site_refinement_flags
_atom_site_occupancy
_atom_site_disorder_assembly
_atom_site_disorder_group
_atom_site_type_symbol
Cu -0.05086(4) 0.05276(3) 0.73277(2) 0.02581(11) Uani d . 1 . . Cu
S -0.34251(9) -0.47479(7) 0.79106(5) 0.03632(18) Uani d . 1 . . S
N2 0.0737(2) 0.1642(2) 0.80255(15) 0.0276(5) Uani d . 1 . . N
O1 -0.3730(4) -0.6085(2) 0.82816(19) 0.0684(8) Uani d . 1 . . O
N4 0.1229(2) -0.0287(2) 0.64756(15) 0.0271(5) Uani d . 1 . . N
C31 0.0053(3) 0.1835(2) 0.55914(17) 0.0256(5) Uani d . 1 . . C
N3 -0.0964(2) 0.2007(2) 0.62756(14) 0.0264(5) Uani d . 1 . . N
N6 -0.5571(3) 0.0981(3) 0.7160(2) 0.0529(8) Uani d . 1 . . N
N1 0.0146(2) -0.0950(2) 0.83531(15) 0.0272(5) Uani d . 1 . . N
C21 0.1412(3) 0.0793(3) 0.87425(17) 0.0271(5) Uani d . 1 . . C
O3 -0.4004(4) -0.4223(3) 0.70628(18) 0.0917(12) Uani d . 1 . . O
C11 0.1053(3) -0.0587(3) 0.89376(17) 0.0253(5) Uani d . 1 . . C
O2 -0.1845(3) -0.4572(3) 0.8036(3) 0.0854(10) Uani d . 1 . . O
C35 -0.0020(3) 0.2804(3) 0.48113(18) 0.0306(6) Uani d . 1 . . C
F3 -0.6134(3) -0.3651(3) 0.8529(2) 0.0927(9) Uani d . 1 . . F
C45 0.2328(3) 0.0355(3) 0.50211(19) 0.0328(6) Uani d . 1 . . C
C1 -0.4092(3) 0.0771(3) 0.73515(18) 0.0303(6) Uani d . 1 . . C
F2 -0.4493(4) -0.2300(2) 0.8298(3) 0.1111(11) Uani d . 1 . . F
C41 0.1237(3) 0.0592(3) 0.56975(17) 0.0261(5) Uani d . 1 . . C
N7 -0.6747(3) 0.2967(3) 0.6066(2) 0.0534(7) Uani d . 1 . . N
C32 -0.2099(3) 0.3141(3) 0.61998(19) 0.0320(6) Uani d . 1 . . C
H32 -0.2798 0.3257 0.6664 0.038 Uiso calc R 1 . . H
C33 -0.2255(4) 0.4149(3) 0.5442(2) 0.0375(7) Uani d . 1 . . C
H33 -0.3050 0.4926 0.5404 0.045 Uiso calc R 1 . . H
C34 -0.1232(4) 0.3989(3) 0.4755(2) 0.0377(7) Uani d . 1 . . C
H34 -0.1331 0.4658 0.4250 0.045 Uiso calc R 1 . . H
N5 -0.2797(3) 0.0477(2) 0.75549(17) 0.0381(6) Uani d . 1 . . N
C14 0.1177(3) -0.2822(3) 0.9860(2) 0.0375(7) Uani d . 1 . . C
H14 0.1506 -0.3456 1.0360 0.045 Uiso calc R 1 . . H
C26 0.2956(3) 0.0255(3) 1.0076(2) 0.0415(7) Uani d . 1 . . C
H26 0.3591 0.0528 1.0450 0.050 Uiso calc R 1 . . H
C15 0.1619(3) -0.1499(3) 0.96976(18) 0.0305(6) Uani d . 1 . . C
C25 0.2394(3) 0.1209(3) 0.9301(2) 0.0354(6) Uani d . 1 . . C
C3 -0.4613(4) -0.3609(4) 0.8569(3) 0.0531(9) Uani d . 1 . . C
C13 0.0256(4) -0.3163(3) 0.9272(2) 0.0382(7) Uani d . 1 . . C
H13 -0.0036 -0.4035 0.9373 0.046 Uiso calc R 1 . . H
C22 0.1049(3) 0.2923(3) 0.7833(2) 0.0353(6) Uani d . 1 . . C
H22 0.0578 0.3523 0.7351 0.042 Uiso calc R 1 . . H
C23 0.2069(4) 0.3404(3) 0.8333(2) 0.0446(8) Uani d . 1 . . C
H23 0.2281 0.4302 0.8172 0.054 Uiso calc R 1 . . H
C44 0.3459(3) -0.0886(3) 0.5172(2) 0.0392(7) Uani d . 1 . . C
H44 0.4199 -0.1095 0.4741 0.047 Uiso calc R 1 . . H
C46 0.2259(4) 0.1379(3) 0.4233(2) 0.0392(7) Uani d . 1 . . C
H46 0.2992 0.1244 0.3786 0.047 Uiso calc R 1 . . H
C24 0.2746(4) 0.2558(3) 0.9054(2) 0.0447(8) Uani d . 1 . . C
H24 0.3435 0.2868 0.9380 0.054 Uiso calc R 1 . . H
C36 0.1128(4) 0.2547(3) 0.4137(2) 0.0393(7) Uani d . 1 . . C
H36 0.1100 0.3192 0.3622 0.047 Uiso calc R 1 . . H
C43 0.3461(3) -0.1766(3) 0.5947(2) 0.0415(7) Uani d . 1 . . C
H43 0.4199 -0.2582 0.6052 0.050 Uiso calc R 1 . . H
C2 -0.6145(3) 0.2071(3) 0.6577(2) 0.0371(7) Uani d . 1 . . C
C12 -0.0246(3) -0.2205(3) 0.85234(19) 0.0329(6) Uani d . 1 . . C
H12 -0.0872 -0.2454 0.8133 0.039 Uiso calc R 1 . . H
C16 0.2580(3) -0.1027(3) 1.0270(2) 0.0412(7) Uani d . 1 . . C
H16 0.2945 -0.1617 1.0781 0.049 Uiso calc R 1 . . H
C42 0.2336(3) -0.1432(3) 0.6588(2) 0.0339(6) Uani d . 1 . . C
H42 0.2361 -0.2039 0.7120 0.041 Uiso calc R 1 . . H
F1 -0.4189(5) -0.3915(4) 0.93808(19) 0.1249(13) Uani d . 1 . . F

loop_
_atom_site_aniso_label
_atom_site_aniso_U_11
_atom_site_aniso_U_22
_atom_site_aniso_U_33
_atom_site_aniso_U_12
_atom_site_aniso_U_13
_atom_site_aniso_U_23
Cu 0.02389(17) 0.02479(17) 0.0271(2) -0.00222(11) -0.00330(13) -0.00163(12)
S 0.0406(4) 0.0285(3) 0.0378(4) -0.0019(3) 0.0002(3) -0.0050(3)
N2 0.0242(10) 0.0279(11) 0.0310(13) -0.0033(8) 0.0004(10) -0.0079(9)
O1 0.095(2) 0.0323(12) 0.0772(19) -0.0179(12) -0.0029(17) -0.0017(12)
N4 0.0220(10) 0.0276(10) 0.0322(13) -0.0030(8) -0.0011(10) -0.0082(9)
C31 0.0245(12) 0.0278(12) 0.0270(14) -0.0080(10) -0.0023(11) -0.0073(10)
N3 0.0256(10) 0.0251(10) 0.0280(12) -0.0025(8) -0.0020(10) -0.0055(8)
N6 0.0281(13) 0.0477(15) 0.075(2) -0.0071(11) -0.0087(14) 0.0122(14)
N1 0.0227(10) 0.0280(10) 0.0298(13) -0.0026(8) -0.0003(10) -0.0042(9)
C21 0.0196(11) 0.0353(13) 0.0274(15) -0.0030(10) 0.0031(11) -0.0108(11)
O3 0.128(3) 0.084(2) 0.0402(16) 0.0396(19) -0.0115(18) -0.0055(14)
C11 0.0177(11) 0.0324(13) 0.0239(14) 0.0005(9) 0.0021(11) -0.0055(10)
O2 0.0394(14) 0.0704(18) 0.154(3) -0.0079(12) 0.0079(17) -0.0439(19)
C35 0.0338(14) 0.0308(13) 0.0299(15) -0.0113(11) -0.0022(12) -0.0065(11)
F3 0.0486(13) 0.117(2) 0.122(2) -0.0151(13) 0.0322(14) -0.0537(19)
C45 0.0244(13) 0.0408(15) 0.0388(17) -0.0086(11) -0.0008(12) -0.0184(12)
C1 0.0304(14) 0.0308(13) 0.0278(15) -0.0059(11) 0.0035(12) -0.0011(10)
F2 0.111(2) 0.0406(13) 0.187(3) -0.0083(13) 0.029(2) -0.0478(17)
C41 0.0225(12) 0.0285(12) 0.0303(15) -0.0079(10) -0.0022(11) -0.0095(10)
N7 0.0461(16) 0.0554(17) 0.0527(19) 0.0006(13) -0.0124(15) -0.0008(14)
C32 0.0338(14) 0.0250(12) 0.0361(16) -0.0003(10) -0.0015(13) -0.0072(11)
C33 0.0404(16) 0.0252(13) 0.0438(18) 0.0024(11) -0.0089(15) -0.0038(11)
C34 0.0499(18) 0.0268(13) 0.0349(17) -0.0085(12) -0.0115(15) 0.0029(11)
N5 0.0280(13) 0.0435(13) 0.0378(15) -0.0042(10) -0.0042(11) 0.0045(10)
C14 0.0346(15) 0.0386(15) 0.0296(16) 0.0051(12) 0.0033(13) 0.0061(12)
C26 0.0299(14) 0.066(2) 0.0315(17) -0.0060(14) -0.0047(13) -0.0163(14)
C15 0.0223(12) 0.0417(15) 0.0222(14) 0.0034(11) 0.0055(11) -0.0027(11)
C25 0.0251(13) 0.0493(16) 0.0352(17) -0.0055(11) 0.0015(13) -0.0179(13)
C3 0.0485(19) 0.058(2) 0.059(2) -0.0100(16) 0.0025(18) -0.0263(17)
C13 0.0389(15) 0.0298(14) 0.0408(18) -0.0032(11) 0.0057(14) 0.0019(12)
C22 0.0372(15) 0.0297(13) 0.0399(17) -0.0057(11) 0.0008(13) -0.0095(12)
C23 0.0469(17) 0.0386(16) 0.055(2) -0.0187(13) 0.0051(16) -0.0177(14)
C44 0.0249(13) 0.0485(17) 0.050(2) -0.0044(12) 0.0042(14) -0.0260(15)
C46 0.0347(15) 0.0563(18) 0.0320(17) -0.0156(13) 0.0072(13) -0.0165(13)
C24 0.0419(17) 0.0544(18) 0.047(2) -0.0176(14) -0.0004(15) -0.0245(15)
C36 0.0426(16) 0.0487(17) 0.0299(16) -0.0189(13) -0.0007(14) -0.0051(12)
C43 0.0273(14) 0.0386(15) 0.059(2) 0.0046(12) -0.0062(15) -0.0191(14)
C2 0.0252(13) 0.0417(16) 0.0450(18) -0.0030(12) -0.0034(14) -0.0117(13)
C12 0.0310(14) 0.0300(13) 0.0365(17) -0.0066(11) 0.0000(13) -0.0021(11)
C16 0.0288(14) 0.063(2) 0.0273(16) 0.0032(13) -0.0029(13) -0.0064(13)
C42 0.0276(13) 0.0309(13) 0.0412(17) 0.0020(11) -0.0056(13) -0.0066(12)
F1 0.170(3) 0.151(3) 0.0596(18) 0.007(2) -0.016(2) -0.0620(19)

loop_
_atom_type_symbol
_atom_type_description
_atom_type_scat_dispersion_real
_atom_type_scat_dispersion_imag
_atom_type_scat_source
C C 0.0033 0.0016 'International Tables Vol C Tables 4.2.6.8 and 6.1.1.4'
H H 0.0000 0.0000 'International Tables Vol C Tables 4.2.6.8 and 6.1.1.4'
N N 0.0061 0.0033 'International Tables Vol C Tables 4.2.6.8 and 6.1.1.4'
O O 0.0106 0.0060 'International Tables Vol C Tables 4.2.6.8 and 6.1.1.4'
F F 0.0171 0.0103 'International Tables Vol C Tables 4.2.6.8 and 6.1.1.4'
S S 0.1246 0.1234 'International Tables Vol C Tables 4.2.6.8 and 6.1.1.4'
Cu Cu 0.3201 1.2651 'International Tables Vol C Tables 4.2.6.8 and 6.1.1.4'

loop_
_geom_angle_atom_site_label_1
_geom_angle_atom_site_label_2
_geom_angle_atom_site_label_3
_geom_angle
_geom_angle_publ_flag
N1 Cu N5 93.14(10) yes
N1 Cu N3 174.98(9) yes
N5 Cu N3 91.87(10) yes
N1 Cu N4 95.12(9) yes
N5 Cu N4 135.28(9) yes
N3 Cu N4 81.09(9) yes
N1 Cu N2 80.40(9) yes
N5 Cu N2 121.20(10) yes
N3 Cu N2 97.22(8) yes
N4 Cu N2 103.51(8) yes
O1 S O3 115.1(2) ?
O1 S O2 113.39(19) ?
O3 S O2 115.1(3) ?
O1 S C3 104.22(19) ?
O3 S C3 103.61(18) ?
O2 S C3 103.45(17) ?
C22 N2 C21 117.9(2) ?
C22 N2 Cu 131.23(19) ?
C21 N2 Cu 110.59(16) ?
C42 N4 C41 117.0(2) ?
C42 N4 Cu 131.7(2) ?
C41 N4 Cu 111.10(16) ?
N3 C31 C35 122.7(2) ?
N3 C31 C41 117.1(2) ?
C35 C31 C41 120.2(2) ?
C32 N3 C31 119.0(2) ?
C32 N3 Cu 126.7(2) ?
C31 N3 Cu 114.19(16) ?
C1 N6 C2 119.2(3) yes
C12 N1 C11 118.6(2) ?
C12 N1 Cu 126.29(18) ?
C11 N1 Cu 115.08(17) ?
N2 C21 C25 123.7(2) ?
N2 C21 C11 116.8(2) ?
C25 C21 C11 119.5(2) ?
N1 C11 C15 122.8(2) ?
N1 C11 C21 116.9(2) ?
C15 C11 C21 120.3(2) ?
C31 C35 C34 116.7(3) ?
C31 C35 C36 118.6(2) ?
C34 C35 C36 124.8(3) ?
C41 C45 C44 116.9(3) ?
C41 C45 C46 119.0(2) ?
C44 C45 C46 124.1(3) ?
N5 C1 N6 174.3(3) yes
N4 C41 C45 123.6(2) ?
N4 C41 C31 116.4(2) ?
C45 C41 C31 120.0(2) ?
N3 C32 C33 121.7(3) ?
N3 C32 H32 119.1 ?
C33 C32 H32 119.1 ?
C34 C33 C32 119.6(3) ?
C34 C33 H33 120.2 ?
C32 C33 H33 120.2 ?
C33 C34 C35 120.3(3) ?
C33 C34 H34 119.9 ?
C35 C34 H34 119.9 ?
C1 N5 Cu 151.6(2) yes
C13 C14 C15 119.3(3) ?
C13 C14 H14 120.3 ?
C15 C14 H14 120.3 ?
C16 C26 C25 121.4(3) ?
C16 C26 H26 119.3 ?
C25 C26 H26 119.3 ?
C11 C15 C14 117.1(2) ?
C11 C15 C16 118.8(3) ?
C14 C15 C16 124.1(3) ?
C24 C25 C21 116.5(3) ?
C24 C25 C26 124.5(3) ?
C21 C25 C26 119.0(3) ?
F1 C3 F2 106.3(3) ?
F1 C3 F3 109.3(4) ?
F2 C3 F3 105.1(3) ?
F1 C3 S 112.0(3) ?
F2 C3 S 112.4(3) ?
F3 C3 S 111.4(2) ?
C14 C13 C12 120.3(3) ?
C14 C13 H13 119.9 ?
C12 C13 H13 119.9 ?
N2 C22 C23 122.2(3) ?
N2 C22 H22 118.9 ?
C23 C22 H22 118.9 ?
C24 C23 C22 120.2(3) ?
C24 C23 H23 119.9 ?
C22 C23 H23 119.9 ?
C43 C44 C45 119.8(3) ?
C43 C44 H44 120.1 ?
C45 C44 H44 120.1 ?
C36 C46 C45 120.6(3) ?
C36 C46 H46 119.7 ?
C45 C46 H46 119.7 ?
C23 C24 C25 119.5(3) ?
C23 C24 H24 120.3 ?
C25 C24 H24 120.3 ?
C46 C36 C35 121.7(3) ?
C46 C36 H36 119.2 ?
C35 C36 H36 119.2 ?
C44 C43 C42 119.2(3) ?
C44 C43 H43 120.4 ?
C42 C43 H43 120.4 ?
N7 C2 N6 174.4(3) yes
N1 C12 C13 121.9(3) ?
N1 C12 H12 119.1 ?
C13 C12 H12 119.1 ?
C26 C16 C15 121.0(3) ?
C26 C16 H16 119.5 ?
C15 C16 H16 119.5 ?
N4 C42 C43 123.4(3) ?
N4 C42 H42 118.3 ?
C43 C42 H42 118.3 ?

loop_
_geom_bond_atom_site_label_1
_geom_bond_atom_site_label_2
_geom_bond_site_symmetry_2
_geom_bond_distance
_geom_bond_publ_flag
Cu N1 . 1.990(2) yes
Cu N5 . 1.990(2) yes
Cu N3 . 1.995(2) yes
Cu N4 . 2.108(2) yes
Cu N2 . 2.141(2) yes
S O1 . 1.412(2) ?
S O3 . 1.413(3) ?
S O2 . 1.430(3) ?
S C3 . 1.819(4) ?
N2 C22 . 1.326(3) ?
N2 C21 . 1.358(3) ?
N4 C42 . 1.337(3) ?
N4 C41 . 1.359(3) ?
C31 N3 . 1.365(4) ?
C31 C35 . 1.402(4) ?
C31 C41 . 1.444(3) ?
N3 C32 . 1.344(3) ?
N6 C1 . 1.294(4) yes
N6 C2 . 1.316(4) yes
N1 C12 . 1.328(3) ?
N1 C11 . 1.370(3) ?
C21 C25 . 1.411(4) ?
C21 C11 . 1.436(4) ?
C11 C15 . 1.404(4) ?
C35 C34 . 1.419(4) ?
C35 C36 . 1.434(4) ?
F3 C3 . 1.322(4) ?
C45 C41 . 1.404(4) ?
C45 C44 . 1.418(4) ?
C45 C46 . 1.441(4) ?
C1 N5 . 1.145(3) yes
F2 C3 . 1.313(4) ?
N7 C2 . 1.145(4) yes
C32 C33 . 1.397(4) ?
C32 H32 . 0.9300 ?
C33 C34 . 1.369(5) ?
C33 H33 . 0.9300 ?
C34 H34 . 0.9300 ?
C14 C13 . 1.372(4) ?
C14 C15 . 1.409(4) ?
C14 H14 . 0.9300 ?
C26 C16 . 1.348(5) ?
C26 C25 . 1.437(4) ?
C26 H26 . 0.9300 ?
C15 C16 . 1.444(4) ?
C25 C24 . 1.408(4) ?
C3 F1 . 1.306(5) ?
C13 C12 . 1.397(4) ?
C13 H13 . 0.9300 ?
C22 C23 . 1.408(4) ?
C22 H22 . 0.9300 ?
C23 C24 . 1.361(5) ?
C23 H23 . 0.9300 ?
C44 C43 . 1.356(5) ?
C44 H44 . 0.9300 ?
C46 C36 . 1.365(4) ?
C46 H46 . 0.9300 ?
C24 H24 . 0.9300 ?
C36 H36 . 0.9300 ?
C43 C42 . 1.402(4) ?
C43 H43 . 0.9300 ?
C12 H12 . 0.9300 ?
C16 H16 . 0.9300 ?
C42 H42 . 0.9300 ?

loop_
_geom_torsion_atom_site_label_1
_geom_torsion_atom_site_label_2
_geom_torsion_atom_site_label_3
_geom_torsion_atom_site_label_4
_geom_torsion
N1 Cu N2 C22 177.8(3)
N5 Cu N2 C22 -94.3(3)
N3 Cu N2 C22 2.3(3)
N4 Cu N2 C22 84.8(3)
N1 Cu N2 C21 4.46(17)
N5 Cu N2 C21 92.31(19)
N3 Cu N2 C21 -171.07(18)
N4 Cu N2 C21 -88.54(18)
N1 Cu N4 C42 2.4(2)
N5 Cu N4 C42 -97.4(2)
N3 Cu N4 C42 179.0(2)
N2 Cu N4 C42 83.7(2)
N1 Cu N4 C41 -173.12(16)
N5 Cu N4 C41 87.17(19)
N3 Cu N4 C41 3.56(15)
N2 Cu N4 C41 -91.79(16)
C35 C31 N3 C32 0.9(3)
C41 C31 N3 C32 -179.1(2)
C35 C31 N3 Cu -176.47(18)
C41 C31 N3 Cu 3.6(3)
N5 Cu N3 C32 43.4(2)
N4 Cu N3 C32 179.0(2)
N2 Cu N3 C32 -78.3(2)
N5 Cu N3 C31 -139.46(17)
N4 Cu N3 C31 -3.85(16)
N2 Cu N3 C31 98.77(17)
N5 Cu N1 C12 54.6(2)
N4 Cu N1 C12 -81.4(2)
N2 Cu N1 C12 175.7(2)
N5 Cu N1 C11 -123.56(19)
N4 Cu N1 C11 100.44(18)
N2 Cu N1 C11 -2.43(17)
C22 N2 C21 C25 1.4(4)
Cu N2 C21 C25 175.8(2)
C22 N2 C21 C11 179.9(2)
Cu N2 C21 C11 -5.8(3)
C12 N1 C11 C15 1.7(4)
Cu N1 C11 C15 179.99(19)
C12 N1 C11 C21 -178.2(2)
Cu N1 C11 C21 0.1(3)
N2 C21 C11 N1 4.1(3)
C25 C21 C11 N1 -177.4(2)
N2 C21 C11 C15 -175.8(2)
C25 C21 C11 C15 2.7(4)
N3 C31 C35 C34 -0.8(4)
C41 C31 C35 C34 179.1(2)
N3 C31 C35 C36 178.5(2)
C41 C31 C35 C36 -1.6(3)
C42 N4 C41 C45 0.2(3)
Cu N4 C41 C45 176.37(18)
C42 N4 C41 C31 -178.9(2)
Cu N4 C41 C31 -2.7(2)
C44 C45 C41 N4 0.7(4)
C46 C45 C41 N4 -178.0(2)
C44 C45 C41 C31 179.8(2)
C46 C45 C41 C31 1.1(3)
N3 C31 C41 N4 -0.4(3)
C35 C31 C41 N4 179.6(2)
N3 C31 C41 C45 -179.6(2)
C35 C31 C41 C45 0.5(3)
C31 N3 C32 C33 -0.5(4)
Cu N3 C32 C33 176.52(19)
N3 C32 C33 C34 0.0(4)
C32 C33 C34 C35 0.1(4)
C31 C35 C34 C33 0.3(4)
C36 C35 C34 C33 -178.9(3)
N1 Cu N5 C1 -168.7(5)
N3 Cu N5 C1 11.1(5)
N4 Cu N5 C1 -68.2(5)
N2 Cu N5 C1 110.7(5)
N1 C11 C15 C14 -1.9(4)
C21 C11 C15 C14 178.0(2)
N1 C11 C15 C16 179.4(2)
C21 C11 C15 C16 -0.7(4)
C13 C14 C15 C11 1.2(4)
C13 C14 C15 C16 179.8(3)
N2 C21 C25 C24 -3.9(4)
C11 C21 C25 C24 177.7(3)
N2 C21 C25 C26 175.6(3)
C11 C21 C25 C26 -2.8(4)
C16 C26 C25 C24 -179.6(3)
C16 C26 C25 C21 0.9(4)
O1 S C3 F1 61.8(3)
O3 S C3 F1 -177.5(3)
O2 S C3 F1 -57.0(4)
O1 S C3 F2 -178.7(3)
O3 S C3 F2 -57.9(3)
O2 S C3 F2 62.5(3)
O1 S C3 F3 -61.0(3)
O3 S C3 F3 59.8(4)
O2 S C3 F3 -179.8(3)
C15 C14 C13 C12 -0.4(4)
C21 N2 C22 C23 1.3(4)
Cu N2 C22 C23 -171.6(2)
N2 C22 C23 C24 -1.5(5)
C41 C45 C44 C43 -0.8(4)
C46 C45 C44 C43 177.8(3)
C41 C45 C46 C36 -1.5(4)
C44 C45 C46 C36 179.8(3)
C22 C23 C24 C25 -1.1(5)
C21 C25 C24 C23 3.6(5)
C26 C25 C24 C23 -175.9(3)
C45 C46 C36 C35 0.4(4)
C31 C35 C36 C46 1.1(4)
C34 C35 C36 C46 -179.7(3)
C45 C44 C43 C42 0.0(4)
C11 N1 C12 C13 -0.8(4)
Cu N1 C12 C13 -178.9(2)
C14 C13 C12 N1 0.2(5)
C25 C26 C16 C15 1.1(5)
C11 C15 C16 C26 -1.2(4)
C14 C15 C16 C26 -179.8(3)
C41 N4 C42 C43 -1.0(4)
Cu N4 C42 C43 -176.30(19)
C44 C43 C42 N4 1.0(4)
